data_2231759
loop_
_publ_author_name
'Hong, Jun'
'Li, Xiu-Ying'
'Ng, Seik Weng'

_publ_section_title
;
 Chlorido(10,11,12,13-tetrahydro-4,5,9,14-tetraazabenzo[<i>b</i>]triphenylene-\k^2^<i>N</i>^4^,<i>N</i>^5^)copper(I)
;
_journal_coeditor_code XU5308
_journal_issue 9
_journal_name_full 'Acta Crystallographica Section E'
_journal_page_first m1322
_journal_paper_doi 10.1107/S1600536811034817
_journal_volume 67
_journal_year 2011
_chemical_formula_iupac '[Cu Cl (C18 H14 N4)]'
_chemical_formula_moiety 'C18 H14 Cl Cu N4'
_chemical_formula_sum 'C18 H14 Cl Cu N4'
_chemical_formula_weight 385.32
_chemical_name_systematic
;
Chlorido(10,11,12,13-tetrahydro-4,5,9,14-tetraazabenzo[<i>b</i>]triphenylene-
\k^2^<i>N</i>^4^,<i>N</i>^5^)copper(I)
;
_space_group_IT_number 14
_symmetry_cell_setting monoclinic
_symmetry_space_group_name_Hall '-P 2ybc'
_symmetry_space_group_name_H-M 'P 1 21/c 1'
_atom_sites_solution_hydrogens geom
_atom_sites_solution_primary direct
_atom_sites_solution_secondary difmap
_audit_creation_method SHELXL-97
_cell_angle_alpha 90.00
_cell_angle_beta 99.531(2)
_cell_angle_gamma 90.00
_cell_formula_units_Z 4
_cell_length_a 7.9405(10)
_cell_length_b 15.8861(19)
_cell_length_c 12.6312(16)
_cell_measurement_reflns_used 1330
_cell_measurement_temperature 293(2)
_cell_measurement_theta_max 21.72
_cell_measurement_theta_min 2.60
_cell_volume 1571.4(3)
_computing_cell_refinement 'SAINT (Bruker, 2002)'
_computing_data_collection 'APEX (Bruker, 2002)'
_computing_data_reduction 'SAINT (Bruker, 2002)'
_computing_molecular_graphics 'X-SEED (Barbour, 2001)'
_computing_publication_material 'publCIF (Westrip, 2010)'
_computing_structure_refinement 'SHELXL97 (Sheldrick, 2008)'
_computing_structure_solution 'SHELXS97 (Sheldrick, 2008)'
_diffrn_ambient_temperature 293(2)
_diffrn_measured_fraction_theta_full 0.998
_diffrn_measured_fraction_theta_max 0.998
_diffrn_measurement_device_type 'Bruker SMART APEX'
_diffrn_measurement_method \w
_diffrn_radiation_monochromator graphite
_diffrn_radiation_source 'fine-focus sealed tube'
_diffrn_radiation_type MoK\a
_diffrn_radiation_wavelength 0.71073
_diffrn_reflns_av_R_equivalents 0.0361
_diffrn_reflns_av_sigmaI/netI 0.0439
_diffrn_reflns_limit_h_max 9
_diffrn_reflns_limit_h_min -9
_diffrn_reflns_limit_k_max 11
_diffrn_reflns_limit_k_min -19
_diffrn_reflns_limit_l_max 15
_diffrn_reflns_limit_l_min -15
_diffrn_reflns_number 8464
_diffrn_reflns_theta_full 25.95
_diffrn_reflns_theta_max 25.95
_diffrn_reflns_theta_min 2.08
_diffrn_standards_decay_% 0
_diffrn_standards_interval_count 0
_diffrn_standards_interval_time 0
_diffrn_standards_number 0
_exptl_absorpt_coefficient_mu 1.566
_exptl_absorpt_correction_T_max 0.8591
_exptl_absorpt_correction_T_min 0.7990
_exptl_absorpt_correction_type multi-scan
_exptl_absorpt_process_details '(SADABS; Sheldrick, 1996)'
_exptl_crystal_colour yellow
_exptl_crystal_density_diffrn 1.629
_exptl_crystal_density_method 'not measured'
_exptl_crystal_description prism
_exptl_crystal_F_000 784
_exptl_crystal_size_max 0.15
_exptl_crystal_size_mid 0.10
_exptl_crystal_size_min 0.10
_refine_diff_density_max 0.260
_refine_diff_density_min -0.340
_refine_ls_extinction_method none
_refine_ls_goodness_of_fit_ref 0.990
_refine_ls_hydrogen_treatment constr
_refine_ls_matrix_type full
_refine_ls_number_parameters 233
_refine_ls_number_reflns 3064
_refine_ls_number_restraints 16
_refine_ls_restrained_S_all 1.002
_refine_ls_R_factor_all 0.0778
_refine_ls_R_factor_gt 0.0423
_refine_ls_shift/su_max 0.001
_refine_ls_shift/su_mean 0.001
_refine_ls_structure_factor_coef Fsqd
_refine_ls_weighting_details 'calc w=1/[\s^2^(Fo^2^)+(0.0591P)^2^] where P=(Fo^2^+2Fc^2^)/3'
_refine_ls_weighting_scheme calc
_refine_ls_wR_factor_gt 0.0989
_refine_ls_wR_factor_ref 0.1189
_reflns_number_gt 1957
_reflns_number_total 3064
_reflns_threshold_expression I>2\s(I)
_cod_data_source_file xu5308.cif
_cod_data_source_block I
_cod_original_sg_symbol_H-M 'P 21/c'
_cod_database_code 2231759
_cod_database_fobs_code 2231759

loop_
_symmetry_equiv_pos_as_xyz
'x, y, z'
'-x, y+1/2, -z+1/2'
'-x, -y, -z'
'x, -y-1/2, z-1/2'

loop_
_atom_site_type_symbol
_atom_site_label
_atom_site_fract_x
_atom_site_fract_y
_atom_site_fract_z
_atom_site_U_iso_or_equiv
_atom_site_adp_type
_atom_site_calc_flag
_atom_site_refinement_flags
_atom_site_occupancy
_atom_site_symmetry_multiplicity
_atom_site_disorder_assembly
_atom_site_disorder_group
Cu Cu1 0.5949(4) 0.27795(17) 0.5683(2) 0.0588(5) Uani d P 0.667(6) 1 A 1
Cu Cu1' 0.6063(7) 0.2766(4) 0.5259(5) 0.0618(10) Uani d P 0.333(6) 1 A 2
Cl Cl1 0.54512(13) 0.14874(5) 0.54499(7) 0.0650(3) Uani d . 1 1 . .
N N1 0.6098(3) 0.38256(15) 0.6466(2) 0.0497(7) Uani d . 1 1 . .
N N2 0.6947(3) 0.36198(16) 0.4508(2) 0.0500(7) Uani d . 1 1 . .
N N3 0.7722(3) 0.67671(15) 0.64582(18) 0.0409(6) Uani d . 1 1 . .
N N4 0.8683(3) 0.65335(15) 0.44444(18) 0.0411(6) Uani d . 1 1 A .
C C1 0.5643(4) 0.3927(2) 0.7432(3) 0.0567(9) Uani d . 1 1 A .
H H1 0.5231 0.3463 0.7759 0.068 Uiso calc R 1 1 . .
C C2 0.5758(4) 0.4695(2) 0.7973(3) 0.0538(8) Uani d . 1 1 . .
H H2 0.5426 0.4738 0.8643 0.065 Uiso calc R 1 1 A .
C C3 0.6361(4) 0.5382(2) 0.7512(2) 0.0479(8) Uani d . 1 1 A .
H H3 0.6440 0.5898 0.7862 0.058 Uiso calc R 1 1 . .
C C4 0.6863(4) 0.53036(18) 0.6501(2) 0.0392(7) Uani d . 1 1 . .
C C5 0.7535(3) 0.60072(18) 0.5960(2) 0.0381(7) Uani d . 1 1 A .
C C6 0.8016(3) 0.58937(18) 0.4953(2) 0.0365(7) Uani d . 1 1 . .
C C7 0.7847(3) 0.50718(18) 0.4442(2) 0.0392(7) Uani d . 1 1 A .
C C8 0.8325(4) 0.49183(19) 0.3433(2) 0.0478(8) Uani d . 1 1 . .
H H8 0.8795 0.5347 0.3073 0.057 Uiso calc R 1 1 A .
C C9 0.8091(4) 0.4130(2) 0.2986(3) 0.0560(9) Uani d . 1 1 A .
H H9 0.8403 0.4016 0.2322 0.067 Uiso calc R 1 1 . .
C C10 0.7377(4) 0.3504(2) 0.3545(3) 0.0584(9) Uani d . 1 1 A .
H H10 0.7190 0.2977 0.3228 0.070 Uiso calc R 1 1 . .
C C11 0.7182(4) 0.43948(18) 0.4953(2) 0.0416(7) Uani d . 1 1 A .
C C12 0.6714(4) 0.45138(18) 0.6012(2) 0.0410(7) Uani d . 1 1 A .
C C13 0.8372(4) 0.73873(17) 0.5965(2) 0.0396(7) Uani d D 1 1 A .
C C14 0.8849(4) 0.72754(17) 0.4930(2) 0.0399(7) Uani d D 1 1 . .
C C15 0.9599(4) 0.79779(18) 0.4360(2) 0.0517(8) Uani d D 1 1 A .
H H15A 0.8991 0.8009 0.3629 0.062 Uiso calc PR 0.667(6) 1 A 1
H H15B 1.0781 0.7843 0.4327 0.062 Uiso calc PR 0.667(6) 1 A 1
H H15C 0.8721 0.8206 0.3810 0.062 Uiso calc PR 0.333(6) 1 A 2
H H15D 1.0498 0.7752 0.4008 0.062 Uiso calc PR 0.333(6) 1 A 2
C C16 0.9535(7) 0.8843(3) 0.4885(4) 0.0508(16) Uani d PD 0.667(6) 1 A 1
H H16A 0.8399 0.9079 0.4697 0.061 Uiso calc PR 0.667(6) 1 A 1
H H16B 1.0335 0.9221 0.4624 0.061 Uiso calc PR 0.667(6) 1 A 1
C C17 0.9997(7) 0.8754(3) 0.6111(4) 0.0549(16) Uani d PD 0.667(6) 1 A 1
H H17A 1.1104 0.8486 0.6296 0.066 Uiso calc PR 0.667(6) 1 A 1
H H17B 1.0059 0.9306 0.6443 0.066 Uiso calc PR 0.667(6) 1 A 1
C C16' 1.0331(12) 0.8687(5) 0.5113(7) 0.0508(16) Uani d PD 0.33 1 A 2
H H16C 1.1404 0.8506 0.5533 0.061 Uiso calc PR 0.333(6) 1 A 2
H H16D 1.0559 0.9172 0.4692 0.061 Uiso calc PR 0.333(6) 1 A 2
C C17' 0.9110(14) 0.8937(4) 0.5862(7) 0.0549(16) Uani d PD 0.33 1 A 2
H H17C 0.9632 0.9378 0.6338 0.066 Uiso calc PR 0.333(6) 1 A 2
H H17D 0.8080 0.9166 0.5440 0.066 Uiso calc PR 0.333(6) 1 A 2
C C18 0.8636(5) 0.82230(19) 0.6522(2) 0.0569(9) Uani d D 1 1 . .
H H18A 0.8972 0.8131 0.7287 0.068 Uiso calc PR 0.667(6) 1 A 1
H H18B 0.7565 0.8530 0.6414 0.068 Uiso calc PR 0.667(6) 1 A 1
H H18C 0.7592 0.8372 0.6783 0.068 Uiso calc PR 0.333(6) 1 A 2
H H18D 0.9525 0.8160 0.7143 0.068 Uiso calc PR 0.333(6) 1 A 2

loop_
_atom_site_aniso_label
_atom_site_aniso_U_11
_atom_site_aniso_U_22
_atom_site_aniso_U_33
_atom_site_aniso_U_12
_atom_site_aniso_U_13
_atom_site_aniso_U_23
Cu1 0.0555(6) 0.0341(5) 0.0832(13) -0.0029(4) 0.0005(9) 0.0019(9)
Cu1' 0.0573(12) 0.0405(11) 0.085(3) -0.0055(8) 0.004(2) 0.009(2)
Cl1 0.0841(7) 0.0418(5) 0.0688(6) -0.0144(4) 0.0114(5) 0.0013(4)
N1 0.0432(15) 0.0390(16) 0.0676(18) 0.0012(12) 0.0107(14) 0.0075(14)
N2 0.0509(16) 0.0357(15) 0.0606(18) 0.0034(12) 0.0012(14) -0.0063(13)
N3 0.0453(14) 0.0362(14) 0.0418(14) -0.0020(11) 0.0089(11) 0.0008(12)
N4 0.0440(15) 0.0365(15) 0.0424(14) -0.0003(11) 0.0059(11) 0.0005(12)
C1 0.049(2) 0.047(2) 0.077(2) 0.0021(16) 0.0190(18) 0.0199(19)
C2 0.053(2) 0.056(2) 0.056(2) 0.0043(17) 0.0174(16) 0.0070(18)
C3 0.0487(19) 0.0446(19) 0.0511(19) -0.0014(15) 0.0101(15) -0.0003(16)
C4 0.0343(16) 0.0392(18) 0.0426(18) 0.0016(13) 0.0020(13) 0.0017(14)
C5 0.0357(16) 0.0355(16) 0.0421(17) 0.0003(13) 0.0033(13) 0.0002(14)
C6 0.0333(15) 0.0341(16) 0.0404(17) 0.0011(12) 0.0008(13) 0.0002(13)
C7 0.0349(16) 0.0368(17) 0.0431(17) 0.0041(13) -0.0014(13) -0.0006(14)
C8 0.055(2) 0.0420(19) 0.0451(18) 0.0063(15) 0.0041(15) -0.0017(15)
C9 0.064(2) 0.052(2) 0.050(2) 0.0103(17) 0.0035(17) -0.0109(17)
C10 0.065(2) 0.039(2) 0.066(2) 0.0043(17) -0.0037(19) -0.0141(18)
C11 0.0380(16) 0.0367(17) 0.0467(18) 0.0047(13) -0.0025(14) -0.0018(15)
C12 0.0320(15) 0.0346(17) 0.0549(19) 0.0017(13) 0.0029(14) 0.0049(15)
C13 0.0419(17) 0.0336(16) 0.0430(18) -0.0013(13) 0.0064(14) -0.0040(14)
C14 0.0381(17) 0.0368(18) 0.0432(17) 0.0001(13) 0.0023(13) 0.0006(14)
C15 0.063(2) 0.045(2) 0.0504(19) -0.0068(16) 0.0176(16) 0.0015(16)
C16 0.062(4) 0.033(3) 0.060(3) 0.001(3) 0.017(3) 0.007(2)
C17 0.059(4) 0.046(3) 0.057(3) -0.012(3) 0.002(3) -0.009(2)
C16' 0.062(4) 0.033(3) 0.060(3) 0.001(3) 0.017(3) 0.007(2)
C17' 0.059(4) 0.046(3) 0.057(3) -0.012(3) 0.002(3) -0.009(2)
C18 0.081(2) 0.0390(19) 0.054(2) -0.0103(17) 0.0197(18) -0.0048(16)

loop_
_atom_type_symbol
_atom_type_description
_atom_type_scat_dispersion_real
_atom_type_scat_dispersion_imag
_atom_type_scat_source
C C 0.0033 0.0016 'International Tables Vol C Tables 4.2.6.8 and 6.1.1.4'
H H 0.0000 0.0000 'International Tables Vol C Tables 4.2.6.8 and 6.1.1.4'
N N 0.0061 0.0033 'International Tables Vol C Tables 4.2.6.8 and 6.1.1.4'
Cl Cl 0.1484 0.1585 'International Tables Vol C Tables 4.2.6.8 and 6.1.1.4'
Cu Cu 0.3201 1.2651 'International Tables Vol C Tables 4.2.6.8 and 6.1.1.4'

loop_
_geom_angle_atom_site_label_1
_geom_angle_atom_site_label_2
_geom_angle_atom_site_label_3
_geom_angle
N1 Cu1 Cl1 155.21(19)
N1 Cu1 N2 80.06(15)
Cl1 Cu1 N2 124.71(15)
N2 Cu1' Cl1 150.9(4)
N2 Cu1' N1 80.7(2)
Cl1 Cu1' N1 127.9(3)
C1 N1 C12 117.2(3)
C1 N1 Cu1 124.7(2)
C12 N1 Cu1 118.1(2)
C1 N1 Cu1' 136.7(3)
C12 N1 Cu1' 106.1(2)
C10 N2 C11 117.8(3)
C10 N2 Cu1' 122.8(3)
C11 N2 Cu1' 119.3(3)
C10 N2 Cu1 134.2(2)
C11 N2 Cu1 107.9(2)
C13 N3 C5 117.9(2)
C14 N4 C6 117.7(2)
N1 C1 C2 123.2(3)
N1 C1 H1 118.4
C2 C1 H1 118.4
C3 C2 C1 119.4(3)
C3 C2 H2 120.3
C1 C2 H2 120.3
C2 C3 C4 119.4(3)
C2 C3 H3 120.3
C4 C3 H3 120.3
C12 C4 C3 117.8(3)
C12 C4 C5 119.5(3)
C3 C4 C5 122.7(3)
N3 C5 C6 120.7(3)
N3 C5 C4 119.0(3)
C6 C5 C4 120.3(3)
N4 C6 C5 121.4(3)
N4 C6 C7 118.6(3)
C5 C6 C7 120.0(3)
C11 C7 C8 117.5(3)
C11 C7 C6 120.0(3)
C8 C7 C6 122.5(3)
C9 C8 C7 119.4(3)
C9 C8 H8 120.3
C7 C8 H8 120.3
C8 C9 C10 118.7(3)
C8 C9 H9 120.6
C10 C9 H9 120.6
N2 C10 C9 123.6(3)
N2 C10 H10 118.2
C9 C10 H10 118.2
N2 C11 C7 122.9(3)
N2 C11 C12 117.4(3)
C7 C11 C12 119.7(3)
N1 C12 C4 123.0(3)
N1 C12 C11 116.5(3)
C4 C12 C11 120.5(3)
N3 C13 C14 121.6(2)
N3 C13 C18 118.4(3)
C14 C13 C18 120.0(2)
N4 C14 C13 120.8(2)
N4 C14 C15 117.1(3)
C13 C14 C15 122.1(2)
C14 C15 C16' 112.9(4)
C14 C15 C16 114.5(3)
C14 C15 H15A 108.6
C16 C15 H15A 108.6
C14 C15 H15B 108.6
C16 C15 H15B 108.6
H15A C15 H15B 107.6
C14 C15 H15C 109.0
C16' C15 H15C 109.0
C14 C15 H15D 109.0
C16' C15 H15D 109.0
H15C C15 H15D 107.8
C15 C16 C17 109.5(3)
C15 C16 H16A 109.8
C17 C16 H16A 109.8
C15 C16 H16B 109.8
C17 C16 H16B 109.8
H16A C16 H16B 108.2
C18 C17 C16 109.2(4)
C18 C17 H17A 109.8
C16 C17 H17A 109.8
C18 C17 H17B 109.8
C16 C17 H17B 109.8
H17A C17 H17B 108.3
C17' C16' C15 111.4(6)
C17' C16' H16C 109.3
C15 C16' H16C 109.3
C17' C16' H16D 109.3
C15 C16' H16D 109.3
H16C C16' H16D 108.0
C18 C17' C16' 113.4(6)
C18 C17' H17C 108.9
C16' C17' H17C 108.9
C18 C17' H17D 108.9
C16' C17' H17D 108.9
H17C C17' H17D 107.7
C17' C18 C13 116.0(4)
C13 C18 C17 112.4(3)
C13 C18 H18A 109.1
C17 C18 H18A 109.1
C13 C18 H18B 109.1
C17 C18 H18B 109.1
H18A C18 H18B 107.9
C17' C18 H18C 108.3
C13 C18 H18C 108.3
C17' C18 H18D 108.3
C13 C18 H18D 108.3
H18C C18 H18D 107.4

loop_
_geom_bond_atom_site_label_1
_geom_bond_atom_site_label_2
_geom_bond_distance
_geom_bond_publ_flag
Cu1 Cl1 2.102(3) y
Cu1 N1 1.928(4) y
Cu1 N2 2.236(4) y
Cu1' Cl1 2.112(6) y
Cu1' N1 2.268(7) y
Cu1' N2 1.858(6) y
N1 C1 1.339(4) ?
N1 C12 1.362(4) ?
N2 C10 1.329(4) ?
N2 C11 1.353(4) ?
N3 C13 1.316(4) ?
N3 C5 1.358(3) ?
N4 C14 1.325(3) ?
N4 C6 1.356(4) ?
C1 C2 1.393(4) ?
C1 H1 0.9300 ?
C2 C3 1.361(4) ?
C2 H2 0.9300 ?
C3 C4 1.404(4) ?
C3 H3 0.9300 ?
C4 C12 1.395(4) ?
C4 C5 1.457(4) ?
C5 C6 1.399(4) ?
C6 C7 1.453(4) ?
C7 C11 1.402(4) ?
C7 C8 1.411(4) ?
C8 C9 1.374(4) ?
C8 H8 0.9300 ?
C9 C10 1.394(5) ?
C9 H9 0.9300 ?
C10 H10 0.9300 ?
C11 C12 1.458(4) ?
C13 C14 1.431(4) ?
C13 C18 1.501(4) ?
C14 C15 1.504(4) ?
C15 C16' 1.526(7) ?
C15 C16 1.530(5) ?
C15 H15A 0.9700 ?
C15 H15B 0.9700 ?
C15 H15C 0.9700 ?
C15 H15D 0.9700 ?
C16 C17 1.538(6) ?
C16 H16A 0.9700 ?
C16 H16B 0.9700 ?
C17 C18 1.528(5) ?
C17 H17A 0.9700 ?
C17 H17B 0.9700 ?
C16' C17' 1.515(8) ?
C16' H16C 0.9700 ?
C16' H16D 0.9700 ?
C17' C18 1.492(7) ?
C17' H17C 0.9700 ?
C17' H17D 0.9700 ?
C18 H18A 0.9700 ?
C18 H18B 0.9700 ?
C18 H18C 0.9700 ?
C18 H18D 0.9700 ?

loop_
_geom_torsion_atom_site_label_1
_geom_torsion_atom_site_label_2
_geom_torsion_atom_site_label_3
_geom_torsion_atom_site_label_4
_geom_torsion
N1 Cu1 Cl1 Cu1' 175.5(12)
N2 Cu1 Cl1 Cu1' -6.9(7)
N2 Cu1' Cl1 Cu1 165.8(15)
N1 Cu1' Cl1 Cu1 -2.1(6)
Cl1 Cu1 N1 C1 -3.3(6)
N2 Cu1 N1 C1 178.7(3)
Cl1 Cu1 N1 C12 176.5(3)
N2 Cu1 N1 C12 -1.5(2)
Cl1 Cu1 N1 Cu1' -174.7(14)
N2 Cu1 N1 Cu1' 7.3(10)
N2 Cu1' N1 C1 178.5(3)
Cl1 Cu1' N1 C1 -7.5(6)
N2 Cu1' N1 C12 0.7(3)
Cl1 Cu1' N1 C12 174.7(3)
N2 Cu1' N1 Cu1 -171.3(12)
Cl1 Cu1' N1 Cu1 2.8(8)
Cl1 Cu1' N2 C10 9.0(8)
N1 Cu1' N2 C10 179.3(3)
Cl1 Cu1' N2 C11 -170.6(6)
N1 Cu1' N2 C11 -0.3(3)
Cl1 Cu1' N2 Cu1 -162.4(18)
N1 Cu1' N2 Cu1 7.9(11)
N1 Cu1 N2 C10 179.2(3)
Cl1 Cu1 N2 C10 0.2(4)
N1 Cu1 N2 C11 1.8(2)
Cl1 Cu1 N2 C11 -177.18(19)
N1 Cu1 N2 Cu1' -170.7(13)
Cl1 Cu1 N2 Cu1' 10.3(11)
C12 N1 C1 C2 0.6(5)
Cu1 N1 C1 C2 -179.6(3)
Cu1' N1 C1 C2 -177.0(3)
N1 C1 C2 C3 -0.1(5)
C1 C2 C3 C4 -0.3(5)
C2 C3 C4 C12 0.1(4)
C2 C3 C4 C5 -179.4(3)
C13 N3 C5 C6 -0.2(4)
C13 N3 C5 C4 178.3(3)
C12 C4 C5 N3 -178.1(3)
C3 C4 C5 N3 1.5(4)
C12 C4 C5 C6 0.5(4)
C3 C4 C5 C6 -180.0(3)
C14 N4 C6 C5 -0.7(4)
C14 N4 C6 C7 -179.1(2)
N3 C5 C6 N4 0.1(4)
C4 C5 C6 N4 -178.4(2)
N3 C5 C6 C7 178.5(2)
C4 C5 C6 C7 0.0(4)
N4 C6 C7 C11 179.2(2)
C5 C6 C7 C11 0.8(4)
N4 C6 C7 C8 -1.0(4)
C5 C6 C7 C8 -179.4(3)
C11 C7 C8 C9 1.4(4)
C6 C7 C8 C9 -178.4(3)
C7 C8 C9 C10 0.3(5)
C11 N2 C10 C9 1.7(5)
Cu1' N2 C10 C9 -177.9(3)
Cu1 N2 C10 C9 -175.5(3)
C8 C9 C10 N2 -1.9(5)
C10 N2 C11 C7 0.2(4)
Cu1' N2 C11 C7 179.8(3)
Cu1 N2 C11 C7 178.1(2)
C10 N2 C11 C12 -179.7(3)
Cu1' N2 C11 C12 -0.1(4)
Cu1 N2 C11 C12 -1.8(3)
C8 C7 C11 N2 -1.7(4)
C6 C7 C11 N2 178.1(3)
C8 C7 C11 C12 178.2(3)
C6 C7 C11 C12 -2.0(4)
C1 N1 C12 C4 -0.8(4)
Cu1 N1 C12 C4 179.4(2)
Cu1' N1 C12 C4 177.5(3)
C1 N1 C12 C11 -179.2(3)
Cu1 N1 C12 C11 1.0(4)
Cu1' N1 C12 C11 -0.9(3)
C3 C4 C12 N1 0.4(4)
C5 C4 C12 N1 180.0(3)
C3 C4 C12 C11 178.8(3)
C5 C4 C12 C11 -1.6(4)
N2 C11 C12 N1 0.8(4)
C7 C11 C12 N1 -179.1(3)
N2 C11 C12 C4 -177.7(3)
C7 C11 C12 C4 2.4(4)
C5 N3 C13 C14 0.8(4)
C5 N3 C13 C18 -178.1(3)
C6 N4 C14 C13 1.3(4)
C6 N4 C14 C15 179.7(3)
N3 C13 C14 N4 -1.4(4)
C18 C13 C14 N4 177.5(3)
N3 C13 C14 C15 -179.7(3)
C18 C13 C14 C15 -0.8(4)
N4 C14 C15 C16' -159.2(5)
C13 C14 C15 C16' 19.2(6)
N4 C14 C15 C16 172.1(3)
C13 C14 C15 C16 -9.5(5)
C14 C15 C16 C17 41.6(5)
C15 C16 C17 C18 -64.6(5)
C14 C15 C16' C17' -46.3(9)
C16 C15 C16' C17' 53.0(8)
C15 C16' C17' C18 57.2(11)
C16' C17' C18 C13 -38.7(10)
C16' C17' C18 C17 51.3(7)
N3 C13 C18 C17' -170.6(5)
C14 C13 C18 C17' 10.4(7)
N3 C13 C18 C17 156.8(3)
C14 C13 C18 C17 -22.1(5)
C16 C17 C18 C13 54.5(5)
